data_2018763
loop_
_publ_author_name
'Lanza, Arianna'
'Gambirasi, Arianna'
'Favaro, Monica'
'Peruzzo, Luca'
'Chiurato, Matteo'
'Nestola, Fabrizio'

_publ_section_title
;
 Re-investigation of lead(II) formate
;
_journal_coeditor_code SK3452
_journal_issue 1
_journal_name_full 'Acta Crystallographica Section C'
_journal_page_first 41
_journal_page_last 43
_journal_paper_doi 10.1107/S010827011204913X
_journal_volume 69
_journal_year 2013
_chemical_formula_iupac '[Pb (H C O2)2]'
_chemical_formula_moiety 'C2 H2 O4 Pb'
_chemical_formula_sum 'C2 H2 O4 Pb'
_chemical_formula_weight 297.24
_chemical_name_common 'Lead(II) formate'
_chemical_name_systematic
;
Poly[di-\m~4~-formato-lead(II)]
;
_space_group_crystal_system orthorhombic
_space_group_IT_number 19
_space_group_name_Hall 'P 2ac 2ab'
_space_group_name_H-M_alt 'P 21 21 21'
_symmetry_space_group_name_Hall 'P 2ac 2ab'
_symmetry_space_group_name_H-M 'P 21 21 21'
_atom_sites_solution_hydrogens geom
_atom_sites_solution_primary direct
_atom_sites_solution_secondary difmap
_audit_creation_method SHELXL97
_cell_angle_alpha 90.00
_cell_angle_beta 90.00
_cell_angle_gamma 90.00
_cell_formula_units_Z 4
_cell_length_a 6.5227(8)
_cell_length_b 7.4153(8)
_cell_length_c 8.7646(10)
_cell_measurement_reflns_used 2211
_cell_measurement_temperature 297(2)
_cell_measurement_theta_max 43.14
_cell_measurement_theta_min 3.60
_cell_volume 423.92(8)
_computing_cell_refinement 'CrysAlis RED (Oxford Diffraction, 2005)'
_computing_data_collection 'CrysAlis CCD (Oxford Diffraction, 2005)'
_computing_data_reduction 'CrysAlis RED (Oxford Diffraction, 2005)'
_computing_molecular_graphics 'Mercury (Macrae <i>et al.</i>, 2008)'
_computing_publication_material 'publCIF (Westrip, 2010)'
_computing_structure_refinement
;
WinGX (Farrugia, 1999) and SHELXL97 (Sheldrick, 2008)
;
_computing_structure_solution
;
WinGX (Farrugia, 1999) and SUPERFLIP (Palatinus & Chapuis,
2007)
;
_diffrn_ambient_temperature 297(2)
_diffrn_measured_fraction_theta_full 1.000
_diffrn_measured_fraction_theta_max 1.000
_diffrn_measurement_device_type
;
Stoe STADI IV diffractometer equipped with an Oxford Sapphire I CCD area
detector
;
_diffrn_measurement_method '\f and \w scans'
_diffrn_radiation_monochromator graphite
_diffrn_radiation_source 'fine-focus sealed tube'
_diffrn_radiation_type MoK\a
_diffrn_radiation_wavelength 0.71073
_diffrn_reflns_av_R_equivalents 0.0859
_diffrn_reflns_av_sigmaI/netI 0.0670
_diffrn_reflns_limit_h_max 7
_diffrn_reflns_limit_h_min -8
_diffrn_reflns_limit_k_max 8
_diffrn_reflns_limit_k_min -9
_diffrn_reflns_limit_l_max 11
_diffrn_reflns_limit_l_min -11
_diffrn_reflns_number 3678
_diffrn_reflns_theta_full 27.97
_diffrn_reflns_theta_max 27.97
_diffrn_reflns_theta_min 3.60
_diffrn_standards_decay_% 0
_diffrn_standards_interval_count 0
_diffrn_standards_interval_time 0
_diffrn_standards_number 0
_exptl_absorpt_coefficient_mu 39.681
_exptl_absorpt_correction_T_max 0.0584
_exptl_absorpt_correction_T_min 0.0107
_exptl_absorpt_correction_type numerical
_exptl_absorpt_process_details '[XRED (Stoe & Cie, 1999) and XSHAPE (Stoe & Cie, 2001)]'
_exptl_crystal_colour colourless
_exptl_crystal_density_diffrn 4.657
_exptl_crystal_density_method 'not measured'
_exptl_crystal_description block
_exptl_crystal_F_000 512
_exptl_crystal_size_max 0.150
_exptl_crystal_size_mid 0.090
_exptl_crystal_size_min 0.080
_refine_diff_density_max 1.297
_refine_diff_density_min -1.944
_refine_ls_abs_structure_details 'Flack (1983), with 404 Bijvoet pairs'
_refine_ls_abs_structure_Flack 0.03(4)
_refine_ls_extinction_method none
_refine_ls_goodness_of_fit_ref 1.001
_refine_ls_hydrogen_treatment constr
_refine_ls_matrix_type full
_refine_ls_number_parameters 65
_refine_ls_number_reflns 1026
_refine_ls_number_restraints 0
_refine_ls_restrained_S_all 1.001
_refine_ls_R_factor_all 0.0440
_refine_ls_R_factor_gt 0.0354
_refine_ls_shift/su_max 0.000
_refine_ls_shift/su_mean 0.000
_refine_ls_structure_factor_coef Fsqd
_refine_ls_weighting_details 'calc w = 1/[\s^2^(Fo^2^)+(0.0321P)^2^] where P=(Fo^2^+2Fc^2^)/3'
_refine_ls_weighting_scheme calc
_refine_ls_wR_factor_gt 0.0769
_refine_ls_wR_factor_ref 0.0794
_reflns_number_gt 867
_reflns_number_total 1026
_reflns_threshold_expression I>2\s(I)
_cod_data_source_file sk3452.cif
_cod_data_source_block I
_cod_database_code 2018763
_cod_database_fobs_code 2018763

loop_
_symmetry_equiv_pos_as_xyz
'x, y, z'
'-x+1/2, -y, z+1/2'
'x+1/2, -y+1/2, -z'
'-x, y+1/2, -z+1/2'

loop_
_atom_site_type_symbol
_atom_site_label
_atom_site_fract_x
_atom_site_fract_y
_atom_site_fract_z
_atom_site_U_iso_or_equiv
_atom_site_adp_type
_atom_site_calc_flag
_atom_site_refinement_flags
_atom_site_occupancy
_atom_site_symmetry_multiplicity
Pb Pb1 0.92919(8) 0.25999(6) 0.83375(7) 0.02668(16) Uani d . 1 1
O O1 0.5193(15) 0.2353(14) 0.8629(12) 0.033(2) Uani d . 1 1
O O2 1.2416(17) 0.0663(13) 0.8153(18) 0.041(3) Uani d . 1 1
O O3 0.8524(18) 0.0793(14) 0.5921(13) 0.030(2) Uani d . 1 1
O O4 1.144(2) 0.4259(13) 0.6077(13) 0.035(3) Uani d . 1 1
C C1 0.421(3) 0.1095(17) 0.8001(14) 0.022(3) Uani d . 1 1
C C2 1.247(2) 0.349(2) 0.5066(19) 0.028(3) Uani d . 1 1
H H1 0.4957 0.0391 0.7322 0.027 Uiso calc R 1 1
H H2 1.2436 0.2234 0.5062 0.034 Uiso calc R 1 1

loop_
_atom_site_aniso_label
_atom_site_aniso_U_11
_atom_site_aniso_U_22
_atom_site_aniso_U_33
_atom_site_aniso_U_12
_atom_site_aniso_U_13
_atom_site_aniso_U_23
Pb1 0.0267(2) 0.0235(2) 0.0298(3) 0.0009(3) -0.0014(2) -0.0018(3)
C1 0.030(7) 0.030(6) 0.008(6) 0.010(7) 0.002(6) 0.001(4)
O1 0.028(5) 0.028(5) 0.044(6) -0.001(5) 0.000(4) 0.011(6)
O4 0.043(7) 0.028(5) 0.034(6) -0.004(5) 0.018(5) -0.011(5)
O2 0.031(7) 0.026(5) 0.067(9) 0.004(4) 0.013(6) 0.004(6)
C2 0.028(7) 0.033(8) 0.024(8) 0.003(6) 0.001(6) 0.001(7)
O3 0.024(6) 0.032(5) 0.033(6) 0.002(4) -0.007(5) -0.001(5)

loop_
_atom_type_symbol
_atom_type_description
_atom_type_scat_dispersion_real
_atom_type_scat_dispersion_imag
_atom_type_scat_source
C C 0.0033 0.0016 'International Tables Vol C Tables 4.2.6.8 and 6.1.1.4'
H H 0.0000 0.0000 'International Tables Vol C Tables 4.2.6.8 and 6.1.1.4'
O O 0.0106 0.0060 'International Tables Vol C Tables 4.2.6.8 and 6.1.1.4'
Pb Pb -3.3944 10.1111 'International Tables Vol C Tables 4.2.6.8 and 6.1.1.4'

loop_
_geom_angle_atom_site_label_1
_geom_angle_atom_site_label_2
_geom_angle_atom_site_label_3
_geom_angle_site_symmetry_1
_geom_angle_site_symmetry_3
_geom_angle
_geom_angle_publ_flag
O2 Pb1 O3 . . 78.8(4) y
O2 Pb1 O4 . 4_746 67.2(4) y
O3 Pb1 O4 . 4_746 67.9(4) y
O2 Pb1 O1 . . 141.0(3) y
O3 Pb1 O1 . . 81.3(3) y
O4 Pb1 O1 4_746 . 74.4(4) y
O2 Pb1 O4 . . 78.0(4) y
O3 Pb1 O4 . . 74.6(4) y
O4 Pb1 O4 4_746 . 132.5(3) y
O1 Pb1 O4 . . 127.7(4) y
O2 Pb1 O1 . 3_557 83.9(4) y
O3 Pb1 O1 . 3_557 149.1(3) y
O4 Pb1 O1 4_746 3_557 81.8(4) y
O1 Pb1 O1 . 3_557 97.0(3) y
O4 Pb1 O1 . 3_557 126.4(3) y
O2 Pb1 O3 . 4_756 94.9(3) y
O3 Pb1 O3 . 4_756 136.5(2) y
O4 Pb1 O3 4_746 4_756 148.3(4) y
O1 Pb1 O3 . 4_756 122.2(3) y
O4 Pb1 O3 . 4_756 62.0(3) y
O1 Pb1 O3 3_557 4_756 70.0(3) y
O2 Pb1 O2 . 4_756 138.42(19) y
O3 Pb1 O2 . 4_756 87.8(4) y
O4 Pb1 O2 4_746 4_756 141.8(4) y
O1 Pb1 O2 . 4_756 73.1(3) y
O4 Pb1 O2 . 4_756 60.5(4) y
O1 Pb1 O2 3_557 4_756 121.5(4) y
O3 Pb1 O2 4_756 4_756 68.7(3) y
O2 C1 O1 1_455 . 129.5(14) y
O2 C1 H1 1_455 . 115.3 n
O1 C1 H1 . . 115.3 n
C1 O1 Pb1 . . 121.0(10) n
C1 O1 Pb1 . 3_457 109.0(9) n
Pb1 O1 Pb1 . 3_457 107.8(3) n
C2 O4 Pb1 . 4_756 133.0(10) n
C2 O4 Pb1 . . 125.9(9) n
Pb1 O4 Pb1 4_756 . 101.2(3) n
C1 O2 Pb1 1_655 . 129.7(9) n
O3 C2 O4 3_556 . 127.0(14) y
O3 C2 H2 3_556 . 116.5 n
O4 C2 H2 . . 116.5 n
C2 O3 Pb1 3_456 . 117.8(10) n

loop_
_geom_bond_atom_site_label_1
_geom_bond_atom_site_label_2
_geom_bond_site_symmetry_2
_geom_bond_distance
_geom_bond_publ_flag
Pb1 O1 . 2.692(10) y
Pb1 O2 . 2.498(11) y
Pb1 O3 . 2.556(11) y
Pb1 O4 . 2.722(11) y
Pb1 O1 3_557 2.723(10) y
Pb1 O2 4_756 2.848(12) y
Pb1 O3 4_756 2.839(10) y
Pb1 O4 4_746 2.575(10) y
C1 O1 . 1.259(17) y
C1 O2 1_455 1.22(2) y
C1 H1 . 0.9300 n
C2 O3 3_556 1.226(19) y
C2 O4 . 1.249(19) y
C2 H2 . 0.9300 n
